data_4310509
loop_
_publ_author_name
'Nripen Chanda'
'Shaikh M. Mobin'
'Vedavati G. Puranik'
'Anindya Datta'
'Mark Niemeyer'
'Goutam Kumar Lahiri'

_publ_section_title
;
 Stepwise Synthesis of [Ru(trpy)(L)(X)]n+ (trpy = 2,2':6',2''-Terpyridine;
 L = 2,2'-Dipyridylamine; X = Cl-, H2O, NO2-, NO+, O2-). Crystal
 Structure, Spectral, Electron-Transfer, and Photophysical Aspects
;
_journal_name_full 'Inorganic Chemistry'
_journal_page_first 1056
_journal_page_last 1064
_journal_paper_doi 10.1021/ic034902n
_journal_volume 43
_journal_year 2004
_chemical_formula_sum 'C25 H20 Cl2 N6 O4 Ru'
_chemical_formula_weight 640.44
_chemical_name_systematic
; 
 ? 
;
_space_group_IT_number 14
_symmetry_cell_setting monoclinic
_symmetry_space_group_name_Hall '-P 2ybc'
_symmetry_space_group_name_H-M 'P 1 21/c 1'
_atom_sites_solution_hydrogens geom
_atom_sites_solution_primary direct
_atom_sites_solution_secondary difmap
_audit_creation_method SHELXL-97
_cell_angle_alpha 90.00
_cell_angle_beta 114.98(3)
_cell_angle_gamma 90.00
_cell_formula_units_Z 4
_cell_length_a 12.537(4)
_cell_length_b 14.545(5)
_cell_length_c 14.499(7)
_cell_measurement_temperature 173(2)
_cell_volume 2396.6(17)
_computing_cell_refinement 'Bruker XSCANS'
_computing_data_collection 'Bruker XSCANS'
_computing_data_reduction 'Bruker SHELXTL'
_computing_molecular_graphics 'Bruker SHELXTL'
_computing_publication_material 'Bruker SHELXTL'
_computing_structure_refinement 'SHELXL-97 (Sheldrick, 1997)'
_computing_structure_solution 'SHELXS-97 (Sheldrick, 1990)'
_diffrn_ambient_temperature 173(2)
_diffrn_measured_fraction_theta_full 0.982
_diffrn_measured_fraction_theta_max 0.982
_diffrn_measurement_device_type Siemens_P3
_diffrn_measurement_method '\w scans'
_diffrn_radiation_monochromator graphite
_diffrn_radiation_source 'fine-focus sealed tube'
_diffrn_radiation_type MoK\a
_diffrn_radiation_wavelength 0.71073
_diffrn_reflns_av_R_equivalents 0.082
_diffrn_reflns_av_sigmaI/netI 0.0631
_diffrn_reflns_limit_h_max 14
_diffrn_reflns_limit_h_min -15
_diffrn_reflns_limit_k_max 17
_diffrn_reflns_limit_k_min 0
_diffrn_reflns_limit_l_max 17
_diffrn_reflns_limit_l_min 0
_diffrn_reflns_number 5057
_diffrn_reflns_theta_full 26.00
_diffrn_reflns_theta_max 26.00
_diffrn_reflns_theta_min 1.79
_diffrn_standards_decay_% stable
_diffrn_standards_interval_count 198
_diffrn_standards_number 2
_exptl_absorpt_coefficient_mu 0.925
_exptl_absorpt_correction_type psi-scan
_exptl_crystal_colour 'dark purple'
_exptl_crystal_density_diffrn 1.775
_exptl_crystal_density_method 'not measured'
_exptl_crystal_description block
_exptl_crystal_F_000 1288
_exptl_crystal_size_max 0.40
_exptl_crystal_size_mid 0.30
_exptl_crystal_size_min 0.25
_refine_diff_density_max 1.716
_refine_diff_density_min -1.934
_refine_diff_density_rms 0.176
_refine_ls_extinction_method none
_refine_ls_goodness_of_fit_ref 1.234
_refine_ls_hydrogen_treatment mixed
_refine_ls_matrix_type full
_refine_ls_number_parameters 363
_refine_ls_number_reflns 4625
_refine_ls_number_restraints 0
_refine_ls_restrained_S_all 1.234
_refine_ls_R_factor_all 0.0986
_refine_ls_R_factor_gt 0.0685
_refine_ls_shift/su_max 0.000
_refine_ls_shift/su_mean 0.000
_refine_ls_structure_factor_coef Fsqd
_refine_ls_weighting_details 'calc w=1/[\s^2^(Fo^2^)+(0.1087P)^2^] where P=(Fo^2^+2Fc^2^)/3'
_refine_ls_weighting_scheme calc
_refine_ls_wR_factor_gt 0.1786
_refine_ls_wR_factor_ref 0.1969
_reflns_number_gt 3453
_reflns_number_total 4625
_reflns_threshold_expression >2sigma(I)
_cod_data_source_file ic034902nsi20030730_095418.cif
_cod_data_source_block results
_cod_depositor_comments
;
The following automatic conversions were performed:

'_exptl_absorpt_correction_type' tag value 'psi-scans' was replaced
with 'psi-scan' value.

Automatic conversion script
Id: cif_fix_values 1646 2011-03-28 12:23:43Z adriana 
;
_cod_original_cell_volume 2396.6(16)
_cod_database_code 4310509

loop_
_symmetry_equiv_pos_as_xyz
'x, y, z'
'-x, y+1/2, -z+1/2'
'-x, -y, -z'
'x, -y-1/2, z-1/2'

loop_
_atom_site_label
_atom_site_type_symbol
_atom_site_fract_x
_atom_site_fract_y
_atom_site_fract_z
_atom_site_U_iso_or_equiv
_atom_site_adp_type
_atom_site_occupancy
_atom_site_symmetry_multiplicity
_atom_site_calc_flag
_atom_site_refinement_flags
_atom_site_disorder_assembly
_atom_site_disorder_group
Ru Ru 0.79956(5) 0.14293(4) 0.15479(4) 0.0181(2) Uani 1 1 d . . .
Cl1 Cl 0.81631(15) -0.02136(11) 0.13309(15) 0.0263(4) Uani 1 1 d . . .
N1 N 0.9978(6) 0.2942(4) 0.2528(5) 0.0236(13) Uani 1 1 d . . .
H1 H 1.048(7) 0.332(5) 0.281(6) 0.012(18) Uiso 1 1 d . . .
N2 N 0.9541(5) 0.1722(4) 0.1353(5) 0.0208(12) Uani 1 1 d . . .
N3 N 0.7906(5) 0.2831(4) 0.1705(4) 0.0210(12) Uani 1 1 d . . .
N4 N 0.6720(5) 0.1505(4) 0.0069(5) 0.0212(12) Uani 1 1 d . . .
N5 N 0.6573(5) 0.1163(4) 0.1765(5) 0.0196(12) Uani 1 1 d . . .
N6 N 0.8739(6) 0.1252(4) 0.3125(5) 0.0238(13) Uani 1 1 d . . .
C1 C 1.0302(6) 0.2366(5) 0.1918(5) 0.0212(14) Uani 1 1 d . . .
C2 C 0.9854(7) 0.1220(5) 0.0712(6) 0.0254(16) Uani 1 1 d . . .
H2A H 0.9311 0.0781 0.0279 0.07(3) Uiso 1 1 calc R . .
C3 C 1.0938(8) 0.1323(5) 0.0662(7) 0.0335(19) Uani 1 1 d . . .
H3A H 1.1125 0.0963 0.0204 0.03(2) Uiso 1 1 calc R . .
C4 C 1.1729(7) 0.1956(5) 0.1289(7) 0.0321(18) Uani 1 1 d . . .
H4A H 1.2472 0.2034 0.1271 0.017(18) Uiso 1 1 calc R . .
C5 C 1.1439(7) 0.2473(5) 0.1940(6) 0.0272(16) Uani 1 1 d . . .
H5A H 1.1987 0.2895 0.2396 0.06(3) Uiso 1 1 calc R . .
C6 C 0.8879(6) 0.3344(5) 0.2229(6) 0.0217(15) Uani 1 1 d . . .
C7 C 0.8809(7) 0.4278(5) 0.2438(6) 0.0272(16) Uani 1 1 d . . .
H7A H 0.9501 0.4611 0.2845 0.03(2) Uiso 1 1 calc R . .
C8 C 0.7718(7) 0.4714(5) 0.2044(7) 0.0306(18) Uani 1 1 d . . .
H8A H 0.7651 0.5347 0.2169 0.02(2) Uiso 1 1 calc R . .
C9 C 0.6729(7) 0.4195(5) 0.1462(6) 0.0290(17) Uani 1 1 d . . .
H9A H 0.5975 0.4477 0.1173 0.06(3) Uiso 1 1 calc R . .
C10 C 0.6843(7) 0.3286(5) 0.1308(6) 0.0240(15) Uani 1 1 d . . .
H10A H 0.6155 0.2947 0.0905 0.029 Uiso 1 1 calc R . .
C11 C 0.5596(6) 0.1297(5) -0.0017(6) 0.0230(15) Uani 1 1 d . . .
C12 C 0.6813(8) 0.1761(5) -0.0796(6) 0.0295(17) Uani 1 1 d . . .
H12A H 0.7566 0.1912 -0.0761 0.035 Uiso 1 1 calc R . .
C13 C 0.5842(8) 0.1808(6) -0.1729(6) 0.0313(18) Uani 1 1 d . . .
H13A H 0.5941 0.1990 -0.2317 0.04(2) Uiso 1 1 calc R . .
C14 C 0.4734(7) 0.1593(5) -0.1811(6) 0.0309(17) Uani 1 1 d . . .
H14A H 0.4068 0.1616 -0.2450 0.03(2) Uiso 1 1 calc R . .
C15 C 0.4621(7) 0.1342(5) -0.0932(6) 0.0274(16) Uani 1 1 d . . .
H15A H 0.3867 0.1200 -0.0964 0.04(2) Uiso 1 1 calc R . .
C16 C 0.5545(6) 0.1088(5) 0.0957(6) 0.0228(15) Uani 1 1 d . . .
C17 C 0.4532(7) 0.0864(5) 0.1095(6) 0.0271(16) Uani 1 1 d . . .
H17A H 0.3786 0.0814 0.0530 0.04(3) Uiso 1 1 calc R . .
C18 C 0.4653(7) 0.0719(5) 0.2079(7) 0.0307(18) Uani 1 1 d . . .
H18A H 0.3979 0.0569 0.2190 0.03(2) Uiso 1 1 calc R . .
C19 C 0.5740(7) 0.0790(5) 0.2906(6) 0.0281(16) Uani 1 1 d . . .
H19A H 0.5811 0.0691 0.3577 0.018(19) Uiso 1 1 calc R . .
C20 C 0.6708(6) 0.1006(5) 0.2739(6) 0.0219(15) Uani 1 1 d . . .
C21 C 0.7945(6) 0.1079(5) 0.3506(6) 0.0210(14) Uani 1 1 d . . .
C22 C 0.8254(7) 0.0958(5) 0.4539(6) 0.0268(16) Uani 1 1 d . . .
H22A H 0.7671 0.0844 0.4781 0.05(3) Uiso 1 1 calc R . .
C23 C 0.9451(8) 0.1008(5) 0.5215(6) 0.0317(18) Uani 1 1 d . . .
H23A H 0.9695 0.0938 0.5927 0.019(19) Uiso 1 1 calc R . .
C24 C 1.0265(7) 0.1162(5) 0.4818(6) 0.0290(17) Uani 1 1 d . . .
H24A H 1.1079 0.1193 0.5260 0.03(2) Uiso 1 1 calc R . .
C25 C 0.9901(7) 0.1270(5) 0.3789(6) 0.0241(15) Uani 1 1 d . . .
H25A H 1.0475 0.1360 0.3531 0.029 Uiso 1 1 calc R . .
Cl2 Cl 0.65696(17) 0.66083(13) 0.01167(15) 0.0297(4) Uani 1 1 d . . .
O1 O 0.5874(7) 0.6405(5) 0.0667(6) 0.0548(19) Uani 1 1 d . . .
O2 O 0.6997(7) 0.5784(5) -0.0131(7) 0.067(2) Uani 1 1 d . . .
O3 O 0.7533(6) 0.7203(6) 0.0694(6) 0.061(2) Uani 1 1 d . . .
O4 O 0.5864(6) 0.7078(5) -0.0804(5) 0.0510(17) Uani 1 1 d . . .

loop_
_atom_site_aniso_label
_atom_site_aniso_U_11
_atom_site_aniso_U_22
_atom_site_aniso_U_33
_atom_site_aniso_U_23
_atom_site_aniso_U_13
_atom_site_aniso_U_12
Ru 0.0186(3) 0.0178(3) 0.0179(3) -0.0008(2) 0.0077(2) -0.0009(2)
Cl1 0.0250(9) 0.0199(8) 0.0331(11) -0.0014(7) 0.0113(8) 0.0008(7)
N1 0.021(3) 0.025(3) 0.019(3) -0.010(3) 0.003(3) -0.007(3)
N2 0.012(3) 0.022(3) 0.025(3) -0.002(2) 0.005(2) 0.001(2)
N3 0.018(3) 0.024(3) 0.020(3) 0.001(2) 0.008(3) 0.001(2)
N4 0.018(3) 0.020(3) 0.027(3) -0.007(3) 0.010(3) 0.000(2)
N5 0.010(3) 0.018(3) 0.029(3) -0.003(2) 0.007(3) -0.005(2)
N6 0.031(3) 0.023(3) 0.020(3) 0.000(2) 0.013(3) 0.001(2)
C1 0.026(4) 0.020(3) 0.015(3) 0.002(3) 0.006(3) 0.001(3)
C2 0.024(4) 0.032(4) 0.021(4) 0.000(3) 0.011(3) -0.001(3)
C3 0.043(5) 0.027(4) 0.040(5) 0.004(4) 0.027(4) 0.007(3)
C4 0.021(4) 0.030(4) 0.047(5) 0.011(4) 0.017(4) 0.006(3)
C5 0.025(4) 0.027(4) 0.027(4) 0.002(3) 0.008(3) 0.000(3)
C6 0.027(4) 0.021(3) 0.018(4) -0.003(3) 0.010(3) -0.005(3)
C7 0.037(4) 0.020(4) 0.024(4) -0.008(3) 0.012(3) -0.005(3)
C8 0.030(4) 0.027(4) 0.040(5) -0.010(3) 0.020(4) -0.003(3)
C9 0.022(4) 0.030(4) 0.038(5) 0.001(4) 0.015(4) 0.005(3)
C10 0.028(4) 0.023(3) 0.021(4) 0.002(3) 0.011(3) -0.002(3)
C11 0.025(4) 0.018(3) 0.025(4) 0.000(3) 0.010(3) 0.001(3)
C12 0.044(5) 0.028(4) 0.018(4) -0.002(3) 0.015(4) 0.000(3)
C13 0.048(5) 0.030(4) 0.021(4) 0.004(3) 0.019(4) 0.004(4)
C14 0.036(4) 0.028(4) 0.024(4) -0.001(3) 0.007(4) 0.003(3)
C15 0.027(4) 0.022(4) 0.030(4) 0.001(3) 0.009(3) 0.002(3)
C16 0.024(4) 0.017(3) 0.028(4) 0.002(3) 0.012(3) 0.003(3)
C17 0.022(4) 0.024(4) 0.035(5) 0.000(3) 0.012(3) -0.001(3)
C18 0.024(4) 0.029(4) 0.043(5) 0.001(4) 0.018(4) -0.004(3)
C19 0.033(4) 0.026(4) 0.029(4) 0.003(3) 0.016(3) -0.001(3)
C20 0.023(4) 0.021(3) 0.020(4) 0.003(3) 0.008(3) 0.002(3)
C21 0.024(4) 0.019(3) 0.020(4) 0.003(3) 0.010(3) 0.004(3)
C22 0.034(4) 0.029(4) 0.022(4) 0.001(3) 0.016(3) -0.001(3)
C23 0.047(5) 0.026(4) 0.019(4) -0.004(3) 0.012(4) -0.002(4)
C24 0.022(4) 0.033(4) 0.028(4) 0.003(3) 0.007(3) -0.003(3)
C25 0.027(4) 0.026(4) 0.018(4) -0.002(3) 0.008(3) -0.003(3)
Cl2 0.0300(10) 0.0299(10) 0.0283(10) 0.0005(8) 0.0115(8) 0.0060(7)
O1 0.059(4) 0.064(5) 0.053(5) 0.024(4) 0.035(4) 0.019(4)
O2 0.081(6) 0.037(4) 0.109(7) 0.008(4) 0.065(6) 0.022(4)
O3 0.033(4) 0.084(5) 0.050(5) -0.029(4) 0.002(3) -0.011(4)
O4 0.046(4) 0.068(5) 0.031(4) 0.018(3) 0.008(3) 0.005(3)

loop_
_atom_type_symbol
_atom_type_description
_atom_type_scat_dispersion_real
_atom_type_scat_dispersion_imag
_atom_type_scat_source
C C 0.0033 0.0016 'International Tables Vol C Tables 4.2.6.8 and 6.1.1.4'
H H 0.0000 0.0000 'International Tables Vol C Tables 4.2.6.8 and 6.1.1.4'
N N 0.0061 0.0033 'International Tables Vol C Tables 4.2.6.8 and 6.1.1.4'
O O 0.0106 0.0060 'International Tables Vol C Tables 4.2.6.8 and 6.1.1.4'
Cl Cl 0.1484 0.1585 'International Tables Vol C Tables 4.2.6.8 and 6.1.1.4'
Ru Ru -1.2594 0.8363 'International Tables Vol C Tables 4.2.6.8 and 6.1.1.4'

loop_
_geom_angle_atom_site_label_1
_geom_angle_atom_site_label_2
_geom_angle_atom_site_label_3
_geom_angle
_geom_angle_site_symmetry_1
_geom_angle_site_symmetry_3
_geom_angle_publ_flag
N5 Ru N3 94.7(2) . . ?
N5 Ru N4 79.6(2) . . ?
N3 Ru N4 90.5(2) . . ?
N5 Ru N6 79.5(3) . . ?
N3 Ru N6 91.2(2) . . ?
N4 Ru N6 159.1(2) . . ?
N5 Ru N2 178.6(2) . . ?
N3 Ru N2 84.9(2) . . ?
N4 Ru N2 101.7(2) . . ?
N6 Ru N2 99.2(2) . . ?
N5 Ru Cl1 87.77(16) . . ?
N3 Ru Cl1 177.49(16) . . ?
N4 Ru Cl1 89.37(16) . . ?
N6 Ru Cl1 89.85(16) . . ?
N2 Ru Cl1 92.66(16) . . ?
C6 N1 C1 124.9(6) . . ?
C6 N1 H1 109(5) . . ?
C1 N1 H1 111(5) . . ?
C1 N2 C2 117.1(6) . . ?
C1 N2 Ru 120.9(5) . . ?
C2 N2 Ru 121.7(5) . . ?
C6 N3 C10 116.9(6) . . ?
C6 N3 Ru 121.9(5) . . ?
C10 N3 Ru 121.1(5) . . ?
C12 N4 C11 117.0(7) . . ?
C12 N4 Ru 129.9(5) . . ?
C11 N4 Ru 113.0(5) . . ?
C16 N5 C20 123.1(6) . . ?
C16 N5 Ru 118.7(5) . . ?
C20 N5 Ru 118.1(5) . . ?
C21 N6 C25 117.8(6) . . ?
C21 N6 Ru 113.9(5) . . ?
C25 N6 Ru 128.3(5) . . ?
N2 C1 N1 118.9(6) . . ?
N2 C1 C5 122.6(6) . . ?
N1 C1 C5 118.5(6) . . ?
N2 C2 C3 122.9(7) . . ?
C4 C3 C2 118.8(7) . . ?
C5 C4 C3 119.7(7) . . ?
C4 C5 C1 118.7(7) . . ?
N3 C6 N1 118.8(6) . . ?
N3 C6 C7 122.0(7) . . ?
N1 C6 C7 119.1(7) . . ?
C8 C7 C6 119.5(7) . . ?
C9 C8 C7 118.2(7) . . ?
C10 C9 C8 119.9(7) . . ?
C9 C10 N3 123.3(7) . . ?
C15 C11 N4 121.9(7) . . ?
C15 C11 C16 123.8(7) . . ?
N4 C11 C16 114.3(7) . . ?
N4 C12 C13 122.1(7) . . ?
C14 C13 C12 120.7(7) . . ?
C13 C14 C15 118.0(8) . . ?
C11 C15 C14 120.4(7) . . ?
N5 C16 C17 119.5(7) . . ?
N5 C16 C11 114.1(6) . . ?
C17 C16 C11 126.3(7) . . ?
C18 C17 C16 117.9(7) . . ?
C17 C18 C19 121.3(7) . . ?
C20 C19 C18 119.0(7) . . ?
N5 C20 C19 119.1(7) . . ?
N5 C20 C21 113.4(6) . . ?
C19 C20 C21 127.5(7) . . ?
N6 C21 C22 123.1(7) . . ?
N6 C21 C20 115.1(6) . . ?
C22 C21 C20 121.8(6) . . ?
C21 C22 C23 118.4(7) . . ?
C24 C23 C22 118.4(7) . . ?
C25 C24 C23 120.3(7) . . ?
N6 C25 C24 122.0(7) . . ?
O2 Cl2 O4 108.6(5) . . ?
O2 Cl2 O3 110.0(5) . . ?
O4 Cl2 O3 107.2(5) . . ?
O2 Cl2 O1 110.4(4) . . ?
O4 Cl2 O1 109.6(4) . . ?
O3 Cl2 O1 111.0(5) . . ?

loop_
_geom_bond_atom_site_label_1
_geom_bond_atom_site_label_2
_geom_bond_distance
_geom_bond_site_symmetry_2
_geom_bond_publ_flag
Ru N5 1.976(5) . ?
Ru N3 2.060(6) . ?
Ru N4 2.067(7) . ?
Ru N6 2.089(6) . ?
Ru N2 2.116(6) . ?
Ru Cl1 2.4308(19) . ?
N1 C6 1.387(9) . ?
N1 C1 1.397(9) . ?
N1 H1 0.80(8) . ?
N2 C1 1.341(9) . ?
N2 C2 1.364(9) . ?
N3 C6 1.356(9) . ?
N3 C10 1.378(9) . ?
N4 C12 1.360(9) . ?
N4 C11 1.395(9) . ?
N5 C16 1.330(10) . ?
N5 C20 1.370(9) . ?
N6 C21 1.351(9) . ?
N6 C25 1.365(10) . ?
C1 C5 1.421(10) . ?
C2 C3 1.399(10) . ?
C3 C4 1.377(12) . ?
C4 C5 1.369(11) . ?
C6 C7 1.402(10) . ?
C7 C8 1.393(11) . ?
C8 C9 1.391(11) . ?
C9 C10 1.360(11) . ?
C11 C15 1.374(11) . ?
C11 C16 1.472(10) . ?
C12 C13 1.388(12) . ?
C13 C14 1.379(12) . ?
C14 C15 1.389(11) . ?
C16 C17 1.404(10) . ?
C17 C18 1.386(11) . ?
C18 C19 1.387(11) . ?
C19 C20 1.370(10) . ?
C20 C21 1.482(10) . ?
C21 C22 1.390(10) . ?
C22 C23 1.405(12) . ?
C23 C24 1.385(11) . ?
C24 C25 1.373(11) . ?
Cl2 O2 1.420(6) . ?
Cl2 O4 1.426(6) . ?
Cl2 O3 1.433(7) . ?
Cl2 O1 1.440(7) . ?
